data_4518641
loop_
_publ_author_name
'Kosone, Takashi'
'Okuda, Syogo'
'Kawata, Masaya'
'Arai, Shunsuke'
'Kosuge, Ryota'
'Kawasaki, Takeshi'

_publ_section_title
;
 A New Systematic Construction of Novel Three-Dimensional Spin Crossover
 Coordination Polymers Based on the [AgI2(CN)3] Building Unit
;
_journal_name_full 'ACS Omega'
_journal_paper_doi 10.1021/acsomega.1c00892
_journal_year 2021
_chemical_formula_sum 'C15 H6 Ag3 Br4 Fe N7'
_chemical_formula_weight 983.37
_space_group_crystal_system monoclinic
_space_group_IT_number 15
_space_group_name_Hall '-C 2yc'
_space_group_name_H-M_alt 'C 1 2/c 1'
_atom_sites_solution_hydrogens geom
_cell_angle_alpha 90
_cell_angle_beta 100.781(14)
_cell_angle_gamma 90
_cell_formula_units_Z 4
_cell_length_a 12.806(11)
_cell_length_b 13.584(11)
_cell_length_c 13.973(11)
_cell_measurement_reflns_used 2724
_cell_measurement_temperature 275(2)
_cell_measurement_theta_max 26.6984
_cell_measurement_theta_min 2.2065
_cell_volume 2388(3)
_computing_cell_refinement 'SAINT V8.38A (Bruker AXS Inc., 2017)'
_computing_data_reduction 'SAINT V8.38A (Bruker AXS Inc., 2017)'
_computing_structure_refinement 'SHELXL-2017/1 (Sheldrick, 2017)'
_computing_structure_solution 'SHELXT 2014/5 (Sheldrick, 2014)'
_diffrn_ambient_temperature 275(2)
_diffrn_detector_area_resol_mean 8.3333
_diffrn_measured_fraction_theta_full 0.995
_diffrn_measured_fraction_theta_max 0.995
_diffrn_measurement_device_type 'CCD area detector'
_diffrn_measurement_method 'phi and omega scans'
_diffrn_radiation_monochromator graphite
_diffrn_radiation_type MoK\a
_diffrn_radiation_wavelength 0.71073
_diffrn_reflns_av_R_equivalents 0.0223
_diffrn_reflns_av_unetI/netI 0.0272
_diffrn_reflns_limit_h_max 14
_diffrn_reflns_limit_h_min -16
_diffrn_reflns_limit_k_max 17
_diffrn_reflns_limit_k_min -15
_diffrn_reflns_limit_l_max 12
_diffrn_reflns_limit_l_min -17
_diffrn_reflns_number 7279
_diffrn_reflns_theta_full 27.01
_diffrn_reflns_theta_max 27.01
_diffrn_reflns_theta_min 2.21
_diffrn_source 'fine-focus sealed tube'
_exptl_absorpt_coefficient_mu 9.730
_exptl_absorpt_correction_T_max 0.22
_exptl_absorpt_correction_T_min 0.15
_exptl_absorpt_correction_type multi-scan
_exptl_absorpt_process_details
;
SADABS-2016/2 - Bruker AXS area detector scaling and absorption correction
;
_exptl_crystal_colour yellow
_exptl_crystal_density_diffrn 2.735
_exptl_crystal_density_meas ?
_exptl_crystal_density_method 'not measured'
_exptl_crystal_description Block
_exptl_crystal_F_000 1808
_exptl_crystal_size_max 0.280
_exptl_crystal_size_mid 0.240
_exptl_crystal_size_min 0.220
_refine_diff_density_max 0.758
_refine_diff_density_min -0.828
_refine_ls_extinction_method none
_refine_ls_goodness_of_fit_ref 1.026
_refine_ls_hydrogen_treatment constr
_refine_ls_matrix_type full
_refine_ls_number_parameters 138
_refine_ls_number_reflns 2591
_refine_ls_number_restraints 0
_refine_ls_restrained_S_all 1.026
_refine_ls_R_factor_all 0.0357
_refine_ls_R_factor_gt 0.0272
_refine_ls_shift/su_max 0.001
_refine_ls_shift/su_mean 0.000
_refine_ls_structure_factor_coef Fsqd
_refine_ls_weighting_details 'w=1/[\s^2^(Fo^2^)+(0.0312P)^2^+4.6147P] where P=(Fo^2^+2Fc^2^)/3'
_refine_ls_weighting_scheme calc
_refine_ls_wR_factor_gt 0.0651
_refine_ls_wR_factor_ref 0.0679
_reflns_number_gt 2156
_reflns_number_total 2591
_reflns_threshold_expression 'I > 2\s(I)'
_cod_data_source_file Fe_35Br_Ag_275K.cif
_cod_data_source_block 200707_Fe_35Brpy_Ag_293K
_cod_depositor_comments
;
The following automatic conversions were performed:

data item '_exptl_absorpt_correction_type' value 'Multi-Scan' was
changed to 'multi-scan' in accordance with the
/home/data/users/saulius/crontab/automatic-downloads/rss-feeds/ACS/lib/dictionaries/cif_core.dic
dictionary named 'cif_core.dic' version 2.4.2 last updated on
2011-04-26.

data item '_exptl_crystal_density_meas' value 'not measured' was
changed to '?' -- the value is perceived as not measured.

Automatic conversion script
Id: cif_fix_values 7556 2019-12-06 15:28:31Z antanas 
;
_cod_original_cell_volume 2388.(3)
_cod_database_code 4518641

loop_
_space_group_symop_operation_xyz
'x, y, z'
'-x, y, -z+1/2'
'x+1/2, y+1/2, z'
'-x+1/2, y+1/2, -z+1/2'
'-x, -y, -z'
'x, -y, z-1/2'
'-x+1/2, -y+1/2, -z'
'x+1/2, -y+1/2, z-1/2'

loop_
_atom_site_type_symbol
_atom_site_label
_atom_site_fract_x
_atom_site_fract_y
_atom_site_fract_z
_atom_site_U_iso_or_equiv
_atom_site_adp_type
_atom_site_calc_flag
_atom_site_refinement_flags_adp
_atom_site_refinement_flags_occupancy
_atom_site_refinement_flags_posn
_atom_site_occupancy
_atom_site_disorder_assembly
_atom_site_disorder_group
Fe Fe1 0.75 0.25 0.5 0.02165(15) Uani d . P S 1 . .
Ag Ag1 0.5 0.17362(4) 0.75 0.04475(13) Uani d T P S 1 . .
Ag Ag2 0.91667(3) 0.43428(3) 0.82589(2) 0.06157(14) Uani d . . . 1 . .
Br Br1 0.32544(3) 0.39558(4) 0.31402(3) 0.05592(15) Uani d . . . 1 . .
Br Br2 0.66783(5) 0.66591(4) 0.40717(4) 0.06606(17) Uani d . . . 1 . .
C C1 0.5357(3) 0.3533(3) 0.4099(3) 0.0340(8) Uani d . . . 1 . .
H H1 0.509972 0.289332 0.410532 0.041 Uiso calc U . R 1 . .
C C2 0.4671(3) 0.4280(3) 0.3704(3) 0.0355(9) Uani d . . . 1 . .
C C3 0.5026(3) 0.5227(3) 0.3701(3) 0.0380(9) Uani d . . . 1 . .
H H3 0.457251 0.573901 0.345531 0.046 Uiso calc U . R 1 . .
C C4 0.6085(3) 0.5392(3) 0.4078(3) 0.0367(9) Uani d . . . 1 . .
C C5 0.6737(3) 0.4624(3) 0.4461(3) 0.0341(8) Uani d . . . 1 . .
H H5 0.744727 0.475177 0.471795 0.041 Uiso calc U . R 1 . .
C C6 0.5971(3) 0.1849(3) 0.6491(3) 0.0395(9) Uani d . . . 1 . .
C C7 0.8526(3) 0.3761(3) 0.6921(3) 0.0413(9) Uani d . . . 1 . .
C C8 0.9798(4) 0.4843(4) 0.9636(3) 0.0742(16) Uani d . P . 0.5 . .
N N1 0.6378(2) 0.3710(2) 0.4472(2) 0.0303(7) Uani d . . . 1 . .
N N2 0.6466(3) 0.2001(2) 0.5919(2) 0.0353(7) Uani d . . . 1 . .
N N3 0.8224(3) 0.3395(2) 0.6192(2) 0.0358(7) Uani d . . . 1 . .
N N4 0.9798(4) 0.4843(4) 0.9636(3) 0.0742(16) Uani d . P . 0.5 . .

loop_
_atom_site_aniso_label
_atom_site_aniso_U_11
_atom_site_aniso_U_22
_atom_site_aniso_U_33
_atom_site_aniso_U_12
_atom_site_aniso_U_13
_atom_site_aniso_U_23
Fe1 0.0213(3) 0.0274(4) 0.0165(3) -0.0014(3) 0.0042(2) -0.0032(3)
Ag1 0.0442(3) 0.0563(3) 0.0410(3) 0 0.0266(2) 0
Ag2 0.0700(3) 0.0693(3) 0.0356(2) 0.0172(2) -0.01561(17) -0.02455(16)
Br1 0.0343(2) 0.0778(4) 0.0498(3) 0.0030(2) -0.00716(19) -0.0009(2)
Br2 0.0757(4) 0.0366(3) 0.0822(4) -0.0051(2) 0.0051(3) 0.0152(2)
C1 0.034(2) 0.035(2) 0.0326(19) 0.0005(16) 0.0058(16) -0.0049(15)
C2 0.033(2) 0.049(2) 0.0234(18) 0.0058(17) 0.0005(15) -0.0028(16)
C3 0.044(2) 0.042(2) 0.0269(19) 0.0132(19) 0.0045(16) 0.0023(16)
C4 0.049(2) 0.034(2) 0.0268(19) 0.0011(18) 0.0064(17) 0.0028(15)
C5 0.036(2) 0.038(2) 0.0274(19) -0.0031(17) 0.0036(15) -0.0014(15)
C6 0.038(2) 0.045(2) 0.039(2) -0.0001(18) 0.0161(18) -0.0014(17)
C7 0.039(2) 0.046(3) 0.036(2) 0.0020(19) -0.0010(17) -0.0076(18)
C8 0.096(4) 0.067(3) 0.043(2) 0.042(3) -0.030(2) -0.025(2)
N1 0.0281(16) 0.0353(17) 0.0270(15) 0.0003(13) 0.0033(12) -0.0038(13)
N2 0.0329(17) 0.043(2) 0.0318(17) -0.0024(15) 0.0109(14) -0.0010(14)
N3 0.0376(18) 0.0386(19) 0.0280(16) -0.0022(15) -0.0022(13) -0.0090(13)
N4 0.096(4) 0.067(3) 0.043(2) 0.042(3) -0.030(2) -0.025(2)

loop_
_atom_type_symbol
_atom_type_description
_atom_type_scat_dispersion_real
_atom_type_scat_dispersion_imag
_atom_type_scat_source
C C 0.0033 0.0016 'International Tables Vol C Tables 4.2.6.8 and 6.1.1.4'
H H 0.0000 0.0000 'International Tables Vol C Tables 4.2.6.8 and 6.1.1.4'
Ag Ag -0.8971 1.1015 'International Tables Vol C Tables 4.2.6.8 and 6.1.1.4'
Br Br -0.2901 2.4595 'International Tables Vol C Tables 4.2.6.8 and 6.1.1.4'
Fe Fe 0.3463 0.8444 'International Tables Vol C Tables 4.2.6.8 and 6.1.1.4'
N N 0.0061 0.0033 'International Tables Vol C Tables 4.2.6.8 and 6.1.1.4'

loop_
_geom_angle_atom_site_label_1
_geom_angle_atom_site_label_2
_geom_angle_atom_site_label_3
_geom_angle_site_symmetry_1
_geom_angle_site_symmetry_3
_geom_angle
_geom_angle_publ_flag
N2 Fe1 N2 . 7_656 180.0 ?
N2 Fe1 N3 . 7_656 93.51(14) ?
N2 Fe1 N3 7_656 7_656 86.49(14) ?
N2 Fe1 N3 . . 86.49(14) ?
N2 Fe1 N3 7_656 . 93.51(14) ?
N3 Fe1 N3 7_656 . 180.0 ?
N2 Fe1 N1 . 7_656 90.02(13) ?
N2 Fe1 N1 7_656 7_656 89.98(13) ?
N3 Fe1 N1 7_656 7_656 89.83(13) ?
N3 Fe1 N1 . 7_656 90.17(13) ?
N2 Fe1 N1 . . 89.98(13) ?
N2 Fe1 N1 7_656 . 90.02(13) ?
N3 Fe1 N1 7_656 . 90.17(13) ?
N3 Fe1 N1 . . 89.83(13) ?
N1 Fe1 N1 7_656 . 180.0 ?
C6 Ag1 C6 2_656 . 171.4(2) ?
C7 Ag2 C8 . . 176.5(2) ?
C7 Ag2 Ag2 . 2_756 66.97(13) ?
C8 Ag2 Ag2 . 2_756 114.55(18) ?
N1 C1 C2 . . 121.6(4) ?
N1 C1 H1 . . 119.2 ?
C2 C1 H1 . . 119.2 ?
C3 C2 C1 . . 120.3(4) ?
C3 C2 Br1 . . 120.8(3) ?
C1 C2 Br1 . . 118.9(3) ?
C2 C3 C4 . . 117.2(4) ?
C2 C3 H3 . . 121.4 ?
C4 C3 H3 . . 121.4 ?
C3 C4 C5 . . 120.4(4) ?
C3 C4 Br2 . . 121.1(3) ?
C5 C4 Br2 . . 118.5(3) ?
N1 C5 C4 . . 121.8(4) ?
N1 C5 H5 . . 119.1 ?
C4 C5 H5 . . 119.1 ?
N2 C6 Ag1 . . 173.3(4) ?
N3 C7 Ag2 . . 175.5(4) ?
C8 C8 Ag2 5_767 . 174.7(8) ?
C5 N1 C1 . . 118.7(3) ?
C5 N1 Fe1 . . 119.7(3) ?
C1 N1 Fe1 . . 121.5(3) ?
C6 N2 Fe1 . . 170.0(3) ?
C7 N3 Fe1 . . 167.9(4) ?

loop_
_geom_bond_atom_site_label_1
_geom_bond_atom_site_label_2
_geom_bond_site_symmetry_2
_geom_bond_distance
_geom_bond_publ_flag
Fe1 N2 . 2.121(3) ?
Fe1 N2 7_656 2.121(3) ?
Fe1 N3 7_656 2.129(3) ?
Fe1 N3 . 2.129(3) ?
Fe1 N1 7_656 2.216(3) ?
Fe1 N1 . 2.216(3) ?
Ag1 C6 2_656 2.053(4) ?
Ag1 C6 . 2.053(4) ?
Ag2 C7 . 2.053(4) ?
Ag2 C8 . 2.058(4) ?
Ag2 Ag2 2_756 3.278(2) ?
Br1 C2 . 1.890(4) ?
Br2 C4 . 1.882(4) ?
C1 N1 . 1.336(5) ?
C1 C2 . 1.387(6) ?
C1 H1 . 0.93 ?
C2 C3 . 1.365(6) ?
C3 C4 . 1.378(6) ?
C3 H3 . 0.93 ?
C4 C5 . 1.380(5) ?
C5 N1 . 1.325(5) ?
C5 H5 . 0.93 ?
C6 N2 . 1.128(5) ?
C7 N3 . 1.135(5) ?
C8 C8 5_767 1.135(8) ?
